data_7233322
loop_
_publ_author_name
'Liu, Guocheng'
'Li, Yan'
'Lu, Zhenjie'
'Li, Xiaowu'
'Wang, Xiuli'
'Wang, Xiang'
'Chen, Xingxing'

_publ_section_title
;
 Versatile carboxylate-directed structures of ten 1D \\rightarrow 3D
 Ni(ii) coordination polymers: fluorescence behaviors and electrochemical
 activities
;
_journal_issue 35
_journal_name_full CrystEngComm
_journal_page_first 5344
_journal_paper_doi 10.1039/C9CE01060B
_journal_volume 21
_journal_year 2019
_chemical_formula_moiety 'C54 H44 Cl2 N8 Ni O8'
_chemical_formula_sum 'C54 H44 Cl2 N8 Ni O8'
_chemical_formula_weight 1062.56
_space_group_crystal_system monoclinic
_space_group_IT_number 14
_space_group_name_Hall '-P 2ybc'
_space_group_name_H-M_alt 'P 1 21/c 1'
_symmetry_space_group_name_Hall '-P 2ybc'
_symmetry_space_group_name_H-M 'P 1 21/c 1'
_atom_sites_solution_hydrogens geom
_audit_creation_method SHELXL-2014/7
_audit_update_record
;
2018-12-12 deposited with the CCDC.    2019-07-29 downloaded from the CCDC.
;
_cell_angle_alpha 90
_cell_angle_beta 113.262(1)
_cell_angle_gamma 90
_cell_formula_units_Z 2
_cell_length_a 11.8498(5)
_cell_length_b 23.5626(10)
_cell_length_c 9.8007(4)
_cell_measurement_reflns_used 3711
_cell_measurement_temperature 296(2)
_cell_measurement_theta_max 24.860
_cell_measurement_theta_min 2.422
_cell_volume 2514.02(18)
_computing_cell_refinement 'SAINT-plus (Bruker, 2007)'
_computing_data_collection 'APEX2 (Bruker, 2007)'
_computing_data_reduction 'SAINT-plus (Bruker, 2007)'
_computing_molecular_graphics SHELXTL
_computing_publication_material SHELXTL
_computing_structure_refinement 'SHELXL-2014/7 (Sheldrick, 2014)'
_computing_structure_solution 'SHELXTL (Sheldrick, 2008)'
_diffrn_ambient_temperature 296(2)
_diffrn_measured_fraction_theta_full 1.000
_diffrn_measured_fraction_theta_max 1.000
_diffrn_measurement_device_type 'Bruker APEXII CCD'
_diffrn_measurement_method '\f and \w scans'
_diffrn_radiation_type MoK\a
_diffrn_radiation_wavelength 0.71073
_diffrn_reflns_av_R_equivalents 0.0309
_diffrn_reflns_av_unetI/netI 0.0345
_diffrn_reflns_Laue_measured_fraction_full 1.000
_diffrn_reflns_Laue_measured_fraction_max 1.000
_diffrn_reflns_limit_h_max 14
_diffrn_reflns_limit_h_min -11
_diffrn_reflns_limit_k_max 26
_diffrn_reflns_limit_k_min -29
_diffrn_reflns_limit_l_max 12
_diffrn_reflns_limit_l_min -12
_diffrn_reflns_number 15679
_diffrn_reflns_point_group_measured_fraction_full 1.000
_diffrn_reflns_point_group_measured_fraction_max 1.000
_diffrn_reflns_theta_full 25.242
_diffrn_reflns_theta_max 26.024
_diffrn_reflns_theta_min 1.729
_exptl_absorpt_coefficient_mu 0.556
_exptl_absorpt_correction_T_max 0.941
_exptl_absorpt_correction_T_min 0.834
_exptl_absorpt_correction_type multi-scan
_exptl_absorpt_process_details '(SADABS; Sheldrick, 1996)'
_exptl_crystal_colour blue
_exptl_crystal_density_diffrn 1.404
_exptl_crystal_description block
_exptl_crystal_F_000 1100
_exptl_crystal_size_max 0.150
_exptl_crystal_size_mid 0.130
_exptl_crystal_size_min 0.110
_refine_diff_density_max 0.657
_refine_diff_density_min -0.714
_refine_diff_density_rms 0.050
_refine_ls_extinction_method none
_refine_ls_goodness_of_fit_ref 1.011
_refine_ls_hydrogen_treatment constr
_refine_ls_matrix_type full
_refine_ls_number_parameters 331
_refine_ls_number_reflns 4951
_refine_ls_number_restraints 0
_refine_ls_restrained_S_all 1.011
_refine_ls_R_factor_all 0.0595
_refine_ls_R_factor_gt 0.0418
_refine_ls_shift/su_max 0.000
_refine_ls_shift/su_mean 0.000
_refine_ls_structure_factor_coef Fsqd
_refine_ls_weighting_details 'w=1/[\s^2^(Fo^2^)+(0.0515P)^2^+1.2121P] where P=(Fo^2^+2Fc^2^)/3'
_refine_ls_weighting_scheme calc
_refine_ls_wR_factor_gt 0.0981
_refine_ls_wR_factor_ref 0.1070
_reflns_Friedel_coverage 0.000
_reflns_number_gt 3851
_reflns_number_total 4951
_reflns_threshold_expression 'I > 2\s(I)'
_cod_data_source_file c9ce01060b2.cif
_cod_data_source_block Ni-4
_cod_depositor_comments 'Adding full bibliography for 7233319--7233328.cif.'
_cod_database_code 7233322
_shelx_shelxl_version_number 2014/7
_shelx_space_group_comment
;
The symmetry employed for this shelxl refinement is uniquely defined
by the following loop, which should always be used as a source of
symmetry information in preference to the above space-group names.
They are only intended as comments.
;
_shelx_estimated_absorpt_t_min 0.921
_shelx_estimated_absorpt_t_max 0.941

loop_
_space_group_symop_operation_xyz
'x, y, z'
'-x, y+1/2, -z+1/2'
'-x, -y, -z'
'x, -y-1/2, z-1/2'

loop_
_atom_site_label
_atom_site_type_symbol
_atom_site_fract_x
_atom_site_fract_y
_atom_site_fract_z
_atom_site_U_iso_or_equiv
_atom_site_adp_type
_atom_site_occupancy
_atom_site_site_symmetry_order
_atom_site_calc_flag
_atom_site_refinement_flags_posn
_atom_site_refinement_flags_adp
_atom_site_refinement_flags_occupancy
Ni1 Ni 0.0000 0.0000 1.5000 0.02540(12) Uani 1 2 d S . P
Cl1 Cl -0.50238(9) 0.09916(6) 0.90587(11) 0.1066(4) Uani 1 1 d . . .
O1 O -0.1583(2) 0.20485(9) 0.9325(3) 0.0843(8) Uani 1 1 d . . .
O2 O -0.77197(17) 0.28109(8) 0.5553(2) 0.0492(5) Uani 1 1 d . . .
O3 O -0.18781(13) 0.01492(6) 1.41466(18) 0.0326(4) Uani 1 1 d . . .
O4 O -0.26483(17) 0.03773(9) 1.5821(2) 0.0539(5) Uani 1 1 d . . .
N1 N -0.01064(16) 0.02738(8) 1.2878(2) 0.0302(4) Uani 1 1 d . . .
N2 N -0.18140(18) 0.12839(9) 0.7912(2) 0.0412(5) Uani 1 1 d . . .
H2 H -0.2288 0.1086 0.7171 0.049 Uiso 1 1 calc R U .
N3 N -0.78376(18) 0.23086(8) 0.3530(2) 0.0402(5) Uani 1 1 d . . .
H3 H -0.7464 0.2087 0.3150 0.048 Uiso 1 1 calc R U .
N4 N -0.96003(16) 0.41359(7) 0.0687(2) 0.0294(4) Uani 1 1 d . . .
C1 C 0.0742(2) 0.06229(10) 1.2773(3) 0.0352(5) Uani 1 1 d . . .
H1 H 0.1452 0.0685 1.3617 0.042 Uiso 1 1 calc R U .
C2 C 0.0623(2) 0.08976(10) 1.1479(3) 0.0354(5) Uani 1 1 d . . .
H2A H 0.1236 0.1141 1.1468 0.042 Uiso 1 1 calc R U .
C3 C -0.0414(2) 0.08077(10) 1.0199(3) 0.0332(5) Uani 1 1 d . . .
C4 C -0.1286(2) 0.04385(11) 1.0291(3) 0.0384(6) Uani 1 1 d . . .
H4 H -0.1995 0.0362 0.9455 0.046 Uiso 1 1 calc R U .
C5 C -0.1101(2) 0.01849(10) 1.1626(3) 0.0350(5) Uani 1 1 d . . .
H5 H -0.1700 -0.0062 1.1662 0.042 Uiso 1 1 calc R U .
C6 C -0.0566(2) 0.10943(12) 0.8764(3) 0.0432(6) Uani 1 1 d . . .
H6A H -0.0019 0.1419 0.8982 0.052 Uiso 1 1 calc R U .
H6B H -0.0325 0.0832 0.8165 0.052 Uiso 1 1 calc R U .
C7 C -0.2229(2) 0.17616(11) 0.8269(3) 0.0470(7) Uani 1 1 d . . .
C8 C -0.3534(2) 0.19337(11) 0.7327(3) 0.0437(6) Uani 1 1 d . . .
C9 C -0.3959(3) 0.24378(13) 0.7674(4) 0.0671(9) Uani 1 1 d . . .
H9 H -0.3437 0.2660 0.8451 0.080 Uiso 1 1 calc R U .
C10 C -0.5148(3) 0.26124(12) 0.6881(4) 0.0608(8) Uani 1 1 d . . .
H10 H -0.5420 0.2952 0.7130 0.073 Uiso 1 1 calc R U .
C11 C -0.5944(2) 0.22917(10) 0.5725(3) 0.0401(6) Uani 1 1 d . . .
C12 C -0.5518(3) 0.17852(12) 0.5392(3) 0.0544(8) Uani 1 1 d . . .
H12 H -0.6042 0.1560 0.4624 0.065 Uiso 1 1 calc R U .
C13 C -0.4330(3) 0.16112(12) 0.6183(3) 0.0556(8) Uani 1 1 d . . .
H13 H -0.4062 0.1270 0.5942 0.067 Uiso 1 1 calc R U .
C14 C -0.7238(2) 0.24954(10) 0.4934(3) 0.0392(6) Uani 1 1 d . . .
C15 C -0.9097(2) 0.24722(10) 0.2644(3) 0.0409(6) Uani 1 1 d . . .
H15A H -0.9551 0.2480 0.3278 0.049 Uiso 1 1 calc R U .
H15B H -0.9469 0.2185 0.1889 0.049 Uiso 1 1 calc R U .
C16 C -0.9221(2) 0.30419(9) 0.1896(3) 0.0311(5) Uani 1 1 d . . .
C17 C -0.8272(2) 0.34299(10) 0.2264(3) 0.0343(5) Uani 1 1 d . . .
H17 H -0.7486 0.3330 0.2924 0.041 Uiso 1 1 calc R U .
C18 C -0.8498(2) 0.39648(9) 0.1647(3) 0.0322(5) Uani 1 1 d . . .
H18 H -0.7848 0.4220 0.1912 0.039 Uiso 1 1 calc R U .
C19 C -1.0489(2) 0.37432(10) 0.0247(3) 0.0362(5) Uani 1 1 d . . .
H19 H -1.1247 0.3841 -0.0486 0.043 Uiso 1 1 calc R U .
C20 C -1.0342(2) 0.32018(9) 0.0820(3) 0.0363(5) Uani 1 1 d . . .
H20 H -1.0991 0.2946 0.0486 0.044 Uiso 1 1 calc R U .
C21 C -0.2713(2) 0.03233(9) 1.4539(3) 0.0330(5) Uani 1 1 d . . .
C22 C -0.3911(2) 0.04845(10) 1.3261(3) 0.0345(5) Uani 1 1 d . . .
C23 C -0.3929(2) 0.06433(12) 1.1902(3) 0.0455(6) Uani 1 1 d . . .
H23 H -0.3202 0.0654 1.1753 0.055 Uiso 1 1 calc R U .
C24 C -0.5022(3) 0.07869(13) 1.0763(3) 0.0549(7) Uani 1 1 d . . .
C25 C -0.6115(2) 0.07682(14) 1.0940(4) 0.0599(8) Uani 1 1 d . . .
H25 H -0.6850 0.0864 1.0163 0.072 Uiso 1 1 calc R U .
C26 C -0.6097(2) 0.06060(14) 1.2287(4) 0.0614(8) Uani 1 1 d . . .
H26 H -0.6831 0.0581 1.2420 0.074 Uiso 1 1 calc R U .
C27 C -0.5005(2) 0.04782(12) 1.3453(3) 0.0491(7) Uani 1 1 d . . .
H27 H -0.5005 0.0387 1.4376 0.059 Uiso 1 1 calc R U .

loop_
_atom_site_aniso_label
_atom_site_aniso_U_11
_atom_site_aniso_U_22
_atom_site_aniso_U_33
_atom_site_aniso_U_23
_atom_site_aniso_U_13
_atom_site_aniso_U_12
Ni1 0.02025(19) 0.0272(2) 0.0234(2) 0.00169(16) 0.00287(15) 0.00134(16)
Cl1 0.0725(6) 0.1798(12) 0.0585(6) 0.0542(7) 0.0162(5) 0.0343(7)
O1 0.0513(13) 0.0600(13) 0.1000(19) -0.0303(14) -0.0146(13) 0.0080(11)
O2 0.0482(11) 0.0554(11) 0.0453(11) 0.0044(9) 0.0200(9) 0.0150(9)
O3 0.0219(8) 0.0362(9) 0.0338(9) -0.0014(7) 0.0047(7) 0.0037(6)
O4 0.0505(11) 0.0716(13) 0.0367(11) 0.0012(9) 0.0142(9) 0.0175(10)
N1 0.0248(9) 0.0355(10) 0.0265(10) 0.0021(8) 0.0060(8) 0.0014(8)
N2 0.0376(11) 0.0504(13) 0.0294(11) 0.0065(9) 0.0067(9) 0.0111(10)
N3 0.0393(11) 0.0342(11) 0.0420(13) 0.0057(9) 0.0106(10) 0.0112(9)
N4 0.0270(9) 0.0284(9) 0.0272(10) -0.0026(8) 0.0048(8) 0.0005(8)
C1 0.0249(11) 0.0446(13) 0.0303(13) 0.0034(10) 0.0049(10) 0.0025(10)
C2 0.0275(12) 0.0415(13) 0.0369(14) 0.0053(11) 0.0123(10) 0.0011(10)
C3 0.0306(12) 0.0371(12) 0.0322(13) 0.0055(10) 0.0128(10) 0.0106(10)
C4 0.0319(12) 0.0480(14) 0.0271(13) 0.0014(11) 0.0028(10) 0.0006(11)
C5 0.0315(12) 0.0362(12) 0.0325(13) 0.0013(10) 0.0073(10) -0.0031(10)
C6 0.0372(13) 0.0572(16) 0.0368(14) 0.0134(12) 0.0162(11) 0.0138(12)
C7 0.0411(15) 0.0404(14) 0.0481(17) 0.0039(13) 0.0056(13) 0.0034(12)
C8 0.0404(14) 0.0384(13) 0.0435(16) 0.0041(12) 0.0071(12) 0.0047(11)
C9 0.0509(18) 0.0499(17) 0.074(2) -0.0200(16) -0.0034(16) 0.0098(14)
C10 0.0523(18) 0.0456(16) 0.068(2) -0.0138(15) 0.0063(15) 0.0162(14)
C11 0.0399(14) 0.0388(13) 0.0380(14) 0.0061(11) 0.0116(12) 0.0063(11)
C12 0.0451(16) 0.0494(16) 0.0487(17) -0.0095(13) -0.0031(13) 0.0107(13)
C13 0.0498(16) 0.0456(16) 0.0554(18) -0.0099(13) 0.0037(14) 0.0172(13)
C14 0.0418(14) 0.0349(13) 0.0396(14) 0.0103(11) 0.0148(12) 0.0063(11)
C15 0.0384(13) 0.0330(12) 0.0452(15) 0.0048(11) 0.0099(12) 0.0018(11)
C16 0.0315(12) 0.0282(11) 0.0316(12) -0.0029(9) 0.0103(10) 0.0035(10)
C17 0.0260(11) 0.0359(12) 0.0351(13) 0.0021(10) 0.0057(10) 0.0032(10)
C18 0.0258(11) 0.0338(12) 0.0330(13) -0.0014(10) 0.0072(10) -0.0023(10)
C19 0.0293(12) 0.0330(12) 0.0353(13) -0.0020(10) 0.0012(10) 0.0030(10)
C20 0.0297(12) 0.0295(12) 0.0411(14) -0.0052(10) 0.0048(11) -0.0029(10)
C21 0.0288(12) 0.0310(12) 0.0340(14) -0.0008(10) 0.0069(10) -0.0001(10)
C22 0.0256(11) 0.0325(12) 0.0412(14) 0.0007(10) 0.0085(10) 0.0028(10)
C23 0.0291(12) 0.0599(17) 0.0449(16) 0.0124(13) 0.0119(11) 0.0096(12)
C24 0.0396(15) 0.0707(19) 0.0463(18) 0.0172(15) 0.0084(13) 0.0139(14)
C25 0.0289(14) 0.073(2) 0.061(2) 0.0088(16) -0.0005(13) 0.0093(14)
C26 0.0256(13) 0.077(2) 0.078(2) 0.0092(18) 0.0162(14) 0.0064(14)
C27 0.0359(14) 0.0579(17) 0.0551(18) 0.0087(14) 0.0197(13) 0.0072(13)

loop_
_atom_type_symbol
_atom_type_description
_atom_type_scat_dispersion_real
_atom_type_scat_dispersion_imag
_atom_type_scat_source
C C 0.0033 0.0016 'International Tables Vol C Tables 4.2.6.8 and 6.1.1.4'
H H 0.0000 0.0000 'International Tables Vol C Tables 4.2.6.8 and 6.1.1.4'
N N 0.0061 0.0033 'International Tables Vol C Tables 4.2.6.8 and 6.1.1.4'
O O 0.0106 0.0060 'International Tables Vol C Tables 4.2.6.8 and 6.1.1.4'
Cl Cl 0.1484 0.1585 'International Tables Vol C Tables 4.2.6.8 and 6.1.1.4'
Ni Ni 0.3393 1.1124 'International Tables Vol C Tables 4.2.6.8 and 6.1.1.4'

loop_
_geom_angle_atom_site_label_1
_geom_angle_atom_site_label_2
_geom_angle_atom_site_label_3
_geom_angle
_geom_angle_site_symmetry_1
_geom_angle_site_symmetry_3
O3 Ni1 O3 180.0 . 3_558
O3 Ni1 N1 94.89(6) . 3_558
O3 Ni1 N1 85.11(6) 3_558 3_558
O3 Ni1 N1 85.11(6) . .
O3 Ni1 N1 94.89(6) 3_558 .
N1 Ni1 N1 180.0 3_558 .
O3 Ni1 N4 91.98(6) . 4_667
O3 Ni1 N4 88.02(6) 3_558 4_667
N1 Ni1 N4 93.46(7) 3_558 4_667
N1 Ni1 N4 86.54(7) . 4_667
O3 Ni1 N4 88.02(6) . 2_446
O3 Ni1 N4 91.98(6) 3_558 2_446
N1 Ni1 N4 86.54(7) 3_558 2_446
N1 Ni1 N4 93.46(7) . 2_446
N4 Ni1 N4 180.0 4_667 2_446
C21 O3 Ni1 140.96(15) . .
C1 N1 C5 116.3(2) . .
C1 N1 Ni1 120.38(15) . .
C5 N1 Ni1 122.51(15) . .
C7 N2 C6 120.5(2) . .
C7 N2 H2 119.7 . .
C6 N2 H2 119.7 . .
C14 N3 C15 121.8(2) . .
C14 N3 H3 119.1 . .
C15 N3 H3 119.1 . .
C18 N4 C19 116.41(19) . .
C18 N4 Ni1 122.87(15) . 2_456
C19 N4 Ni1 120.55(15) . 2_456
N1 C1 C2 123.6(2) . .
N1 C1 H1 118.2 . .
C2 C1 H1 118.2 . .
C1 C2 C3 119.6(2) . .
C1 C2 H2A 120.2 . .
C3 C2 H2A 120.2 . .
C4 C3 C2 117.3(2) . .
C4 C3 C6 121.8(2) . .
C2 C3 C6 121.0(2) . .
C5 C4 C3 119.5(2) . .
C5 C4 H4 120.2 . .
C3 C4 H4 120.2 . .
N1 C5 C4 123.8(2) . .
N1 C5 H5 118.1 . .
C4 C5 H5 118.1 . .
N2 C6 C3 113.2(2) . .
N2 C6 H6A 108.9 . .
C3 C6 H6A 108.9 . .
N2 C6 H6B 108.9 . .
C3 C6 H6B 108.9 . .
H6A C6 H6B 107.8 . .
O1 C7 N2 121.3(2) . .
O1 C7 C8 121.2(2) . .
N2 C7 C8 117.5(2) . .
C13 C8 C9 118.4(2) . .
C13 C8 C7 123.9(2) . .
C9 C8 C7 117.7(2) . .
C10 C9 C8 120.6(3) . .
C10 C9 H9 119.7 . .
C8 C9 H9 119.7 . .
C9 C10 C11 121.0(3) . .
C9 C10 H10 119.5 . .
C11 C10 H10 119.5 . .
C10 C11 C12 118.1(2) . .
C10 C11 C14 118.5(2) . .
C12 C11 C14 123.3(2) . .
C13 C12 C11 120.8(3) . .
C13 C12 H12 119.6 . .
C11 C12 H12 119.6 . .
C8 C13 C12 121.1(3) . .
C8 C13 H13 119.5 . .
C12 C13 H13 119.5 . .
O2 C14 N3 122.6(2) . .
O2 C14 C11 121.1(2) . .
N3 C14 C11 116.3(2) . .
N3 C15 C16 114.0(2) . .
N3 C15 H15A 108.8 . .
C16 C15 H15A 108.8 . .
N3 C15 H15B 108.8 . .
C16 C15 H15B 108.8 . .
H15A C15 H15B 107.6 . .
C17 C16 C20 117.1(2) . .
C17 C16 C15 123.3(2) . .
C20 C16 C15 119.5(2) . .
C18 C17 C16 119.6(2) . .
C18 C17 H17 120.2 . .
C16 C17 H17 120.2 . .
N4 C18 C17 123.5(2) . .
N4 C18 H18 118.3 . .
C17 C18 H18 118.3 . .
N4 C19 C20 123.5(2) . .
N4 C19 H19 118.3 . .
C20 C19 H19 118.3 . .
C19 C20 C16 119.5(2) . .
C19 C20 H20 120.2 . .
C16 C20 H20 120.2 . .
O4 C21 O3 127.0(2) . .
O4 C21 C22 118.3(2) . .
O3 C21 C22 114.7(2) . .
C23 C22 C27 118.6(2) . .
C23 C22 C21 121.1(2) . .
C27 C22 C21 120.3(2) . .
C22 C23 C24 120.2(2) . .
C22 C23 H23 119.9 . .
C24 C23 H23 119.9 . .
C25 C24 C23 121.4(3) . .
C25 C24 Cl1 119.1(2) . .
C23 C24 Cl1 119.5(2) . .
C26 C25 C24 118.4(3) . .
C26 C25 H25 120.8 . .
C24 C25 H25 120.8 . .
C25 C26 C27 120.9(3) . .
C25 C26 H26 119.6 . .
C27 C26 H26 119.6 . .
C22 C27 C26 120.6(3) . .
C22 C27 H27 119.7 . .
C26 C27 H27 119.7 . .

loop_
_geom_bond_atom_site_label_1
_geom_bond_atom_site_label_2
_geom_bond_distance
_geom_bond_site_symmetry_2
Ni1 O3 2.0750(14) .
Ni1 O3 2.0750(14) 3_558
Ni1 N1 2.1330(18) 3_558
Ni1 N1 2.1330(18) .
Ni1 N4 2.1382(18) 4_667
Ni1 N4 2.1382(18) 2_446
Cl1 C24 1.737(3) .
O1 C7 1.220(3) .
O2 C14 1.233(3) .
O3 C21 1.264(3) .
O4 C21 1.235(3) .
N1 C1 1.334(3) .
N1 C5 1.340(3) .
N2 C7 1.330(3) .
N2 C6 1.452(3) .
N2 H2 0.8600 .
N3 C14 1.349(3) .
N3 C15 1.452(3) .
N3 H3 0.8600 .
N4 C18 1.336(3) .
N4 C19 1.339(3) .
C1 C2 1.381(3) .
C1 H1 0.9300 .
C2 C3 1.382(3) .
C2 H2A 0.9300 .
C3 C4 1.381(3) .
C3 C6 1.506(3) .
C4 C5 1.375(3) .
C4 H4 0.9300 .
C5 H5 0.9300 .
C6 H6A 0.9700 .
C6 H6B 0.9700 .
C7 C8 1.510(4) .
C8 C13 1.374(4) .
C8 C9 1.385(4) .
C9 C10 1.376(4) .
C9 H9 0.9300 .
C10 C11 1.379(4) .
C10 H10 0.9300 .
C11 C12 1.384(4) .
C11 C14 1.498(3) .
C12 C13 1.374(4) .
C12 H12 0.9300 .
C13 H13 0.9300 .
C15 C16 1.509(3) .
C15 H15A 0.9700 .
C15 H15B 0.9700 .
C16 C17 1.382(3) .
C16 C20 1.383(3) .
C17 C18 1.378(3) .
C17 H17 0.9300 .
C18 H18 0.9300 .
C19 C20 1.377(3) .
C19 H19 0.9300 .
C20 H20 0.9300 .
C21 C22 1.524(3) .
C22 C23 1.375(4) .
C22 C27 1.381(3) .
C23 C24 1.377(4) .
C23 H23 0.9300 .
C24 C25 1.375(4) .
C25 C26 1.366(4) .
C25 H25 0.9300 .
C26 C27 1.380(4) .
C26 H26 0.9300 .
C27 H27 0.9300 .

loop_
_geom_hbond_atom_site_label_D
_geom_hbond_atom_site_label_H
_geom_hbond_atom_site_label_A
_geom_hbond_distance_DH
_geom_hbond_distance_HA
_geom_hbond_distance_DA
_geom_hbond_angle_DHA
_geom_hbond_site_symmetry_A
N2 H2 O4 0.86 2.07 2.853(3) 152 1_554
N3 H3 O2 0.86 2.45 2.989(3) 121 4_565

loop_
_geom_torsion_atom_site_label_1
_geom_torsion_atom_site_label_2
_geom_torsion_atom_site_label_3
_geom_torsion_atom_site_label_4
_geom_torsion
_geom_torsion_site_symmetry_1
C5 N1 C1 C2 1.7(3) .
Ni1 N1 C1 C2 -167.99(18) .
N1 C1 C2 C3 -1.0(4) .
C1 C2 C3 C4 -0.3(3) .
C1 C2 C3 C6 -179.2(2) .
C2 C3 C4 C5 0.7(3) .
C6 C3 C4 C5 179.6(2) .
C1 N1 C5 C4 -1.2(3) .
Ni1 N1 C5 C4 168.23(18) .
C3 C4 C5 N1 0.0(4) .
C7 N2 C6 C3 79.3(3) .
C4 C3 C6 N2 40.4(3) .
C2 C3 C6 N2 -140.8(2) .
C6 N2 C7 O1 -0.9(4) .
C6 N2 C7 C8 179.6(2) .
O1 C7 C8 C13 -175.7(3) .
N2 C7 C8 C13 3.8(4) .
O1 C7 C8 C9 1.9(4) .
N2 C7 C8 C9 -178.5(3) .
C13 C8 C9 C10 -0.6(5) .
C7 C8 C9 C10 -178.5(3) .
C8 C9 C10 C11 0.0(6) .
C9 C10 C11 C12 0.7(5) .
C9 C10 C11 C14 178.2(3) .
C10 C11 C12 C13 -0.7(5) .
C14 C11 C12 C13 -178.1(3) .
C9 C8 C13 C12 0.6(5) .
C7 C8 C13 C12 178.3(3) .
C11 C12 C13 C8 0.1(5) .
C15 N3 C14 O2 0.6(4) .
C15 N3 C14 C11 179.7(2) .
C10 C11 C14 O2 -24.8(4) .
C12 C11 C14 O2 152.5(3) .
C10 C11 C14 N3 156.0(3) .
C12 C11 C14 N3 -26.6(4) .
C14 N3 C15 C16 82.7(3) .
N3 C15 C16 C17 -13.6(3) .
N3 C15 C16 C20 168.6(2) .
C20 C16 C17 C18 5.1(3) .
C15 C16 C17 C18 -172.8(2) .
C19 N4 C18 C17 -4.9(3) .
Ni1 N4 C18 C17 170.29(18) 2_456
C16 C17 C18 N4 -0.3(4) .
C18 N4 C19 C20 5.5(3) .
Ni1 N4 C19 C20 -169.83(19) 2_456
N4 C19 C20 C16 -0.8(4) .
C17 C16 C20 C19 -4.5(3) .
C15 C16 C20 C19 173.4(2) .
Ni1 O3 C21 O4 -15.0(4) .
Ni1 O3 C21 C22 164.43(16) .
O4 C21 C22 C23 155.0(2) .
O3 C21 C22 C23 -24.5(3) .
O4 C21 C22 C27 -24.4(3) .
O3 C21 C22 C27 156.1(2) .
C27 C22 C23 C24 -0.6(4) .
C21 C22 C23 C24 180.0(3) .
C22 C23 C24 C25 -0.9(5) .
C22 C23 C24 Cl1 179.5(2) .
C23 C24 C25 C26 0.4(5) .
Cl1 C24 C25 C26 180.0(3) .
C24 C25 C26 C27 1.7(5) .
C23 C22 C27 C26 2.6(4) .
C21 C22 C27 C26 -177.9(3) .
C25 C26 C27 C22 -3.2(5) .
